data_7213063
loop_
_publ_author_name
'Alves, M. Jos\'e'
'Bickley, Jamie F.'
'Gilchrist, Thomas L.'

_publ_section_title
;
 Diastereoselectivity in the addition and cycloaddition reactions of a
 chiral ester of 2H-azirine-3-carboxylic acid
;
_journal_issue 11
_journal_name_full 'Journal of the Chemical Society, Perkin Transactions 1'
_journal_page_first 1399
_journal_paper_doi 10.1039/a902182e
_journal_year 1999
_chemical_formula_sum 'C23 H34 N2 O4 S2'
_chemical_formula_weight 466.71
_chemical_name_systematic
; 
 ? 
;
_space_group_IT_number 19
_symmetry_cell_setting orthorhombic
_symmetry_space_group_name_Hall 'P 2ac 2ab'
_symmetry_space_group_name_H-M 'P 21 21 21'
_atom_sites_solution_hydrogens geom
_atom_sites_solution_primary direct
_atom_sites_solution_secondary difmap
_audit_creation_method SHELXL-97
_cell_angle_alpha 90.00
_cell_angle_beta 90.00
_cell_angle_gamma 90.00
_cell_formula_units_Z 4
_cell_length_a 10.5115(12)
_cell_length_b 11.468(3)
_cell_length_c 20.141(3)
_cell_measurement_temperature 213(2)
_cell_volume 2427.9(8)
_computing_data_collection 'IPDS (STOE, 1997)'
_computing_data_reduction 'X-RED (STOE, 1996)'
_computing_structure_refinement 'SHELXL-97 (Sheldrick, 1997)'
_computing_structure_solution 'SHELXS-97 (Sheldrick, 1990)'
_diffrn_ambient_temperature 213(2)
_diffrn_measured_fraction_theta_full 0.986
_diffrn_measured_fraction_theta_max 0.986
_diffrn_measurement_device_type ' STOE IPDS'
_diffrn_radiation_monochromator graphite
_diffrn_radiation_source 'fine-focus sealed tube'
_diffrn_radiation_type MoK\a
_diffrn_radiation_wavelength 0.71073
_diffrn_reflns_av_R_equivalents 0.0643
_diffrn_reflns_av_sigmaI/netI 0.0495
_diffrn_reflns_limit_h_max 11
_diffrn_reflns_limit_h_min -11
_diffrn_reflns_limit_k_max 12
_diffrn_reflns_limit_k_min -12
_diffrn_reflns_limit_l_max 21
_diffrn_reflns_limit_l_min -21
_diffrn_reflns_number 13051
_diffrn_reflns_theta_full 22.48
_diffrn_reflns_theta_max 22.48
_diffrn_reflns_theta_min 2.02
_exptl_absorpt_coefficient_mu 0.206
_exptl_absorpt_correction_type none
_exptl_crystal_colour ' colourless '
_exptl_crystal_density_diffrn 1.277
_exptl_crystal_density_method 'not measured'
_exptl_crystal_description ' needle'
_exptl_crystal_F_000 1000
_exptl_crystal_size_max .7
_exptl_crystal_size_mid .25
_exptl_crystal_size_min .2
_refine_diff_density_max 0.144
_refine_diff_density_min -0.234
_refine_diff_density_rms 0.042
_refine_ls_abs_structure_details 'Flack H D (1983), Acta Cryst. A39, 876-881'
_refine_ls_abs_structure_Flack -0.05(8)
_refine_ls_extinction_method none
_refine_ls_goodness_of_fit_ref 0.974
_refine_ls_hydrogen_treatment mixed
_refine_ls_matrix_type full
_refine_ls_number_parameters 308
_refine_ls_number_reflns 3150
_refine_ls_number_restraints 0
_refine_ls_restrained_S_all 0.974
_refine_ls_R_factor_all 0.0440
_refine_ls_R_factor_gt 0.0344
_refine_ls_shift/su_max 0.001
_refine_ls_shift/su_mean 0.000
_refine_ls_structure_factor_coef Fsqd
_refine_ls_weighting_details 'w=1/[\s^2^(Fo^2^)+(0.0480P)^2^+0.0000P] where P=(Fo^2^+2Fc^2^)/3'
_refine_ls_weighting_scheme calc
_refine_ls_wR_factor_gt 0.0779
_refine_ls_wR_factor_ref 0.0812
_reflns_number_gt 2645
_reflns_number_total 3150
_reflns_threshold_expression >2sigma(I)
_cod_data_source_file 902182esup1.cif
_cod_data_source_block za116
_cod_depositor_comments
;
The following automatic conversions were performed:

'_refine_ls_weighting_scheme' value 'calc
w=1/[\s^2^(Fo^2^)+(0.0480P)^2^+0.0000P] where P=(Fo^2^+2Fc^2^)/3' was
changed to 'calc'. New tag '_refine_ls_weighting_details' was
created. The value of the new tag was set to
'w=1/[\s^2^(Fo^2^)+(0.0480P)^2^+0.0000P] where P=(Fo^2^+2Fc^2^)/3'.

Automatic conversion script
Id: cif_fix_values 3143 2015-03-26 13:38:13Z robertas 
;
_cod_original_cell_volume 2427.9(7)
_cod_database_code 7213063

loop_
_symmetry_equiv_pos_as_xyz
'x, y, z'
'x+1/2, -y+1/2, -z'
'-x, y+1/2, -z+1/2'
'-x+1/2, -y, z+1/2'

loop_
_atom_site_label
_atom_site_type_symbol
_atom_site_fract_x
_atom_site_fract_y
_atom_site_fract_z
_atom_site_U_iso_or_equiv
_atom_site_adp_type
_atom_site_occupancy
_atom_site_calc_flag
_atom_site_refinement_flags
C21 C 0.3163(4) 0.4591(3) 1.04356(18) 0.0492(8) Uani 1 d .
H21A H 0.3619 0.4476 1.0849 0.059 Uiso 1 calc R
H21B H 0.3588 0.4168 1.0083 0.059 Uiso 1 calc R
H21C H 0.2299 0.4306 1.0482 0.059 Uiso 1 calc R
C20 C 0.3136(3) 0.5884(2) 1.02675(13) 0.0333(7) Uani 1 d .
H20A H 0.2703 0.6309 1.0624 0.040 Uiso 1 calc R
H20B H 0.4010 0.6178 1.0238 0.040 Uiso 1 calc R
C22 C 0.3099(4) 0.5667(3) 0.90201(14) 0.0434(9) Uani 1 d .
H22A H 0.3915 0.5309 0.9138 0.052 Uiso 1 calc R
H22B H 0.3274 0.6327 0.8724 0.052 Uiso 1 calc R
C19 C 0.2969(3) 0.8423(2) 0.95376(15) 0.0277(7) Uani 1 d .
H19A H 0.3498 0.8337 0.9935 0.033 Uiso 1 calc R
H19B H 0.3508 0.8254 0.9153 0.033 Uiso 1 calc R
C17 C 0.1788(4) 1.0154(2) 1.00990(13) 0.0332(7) Uani 1 d .
H17A H 0.0890 0.9929 1.0070 0.040 Uiso 1 calc R
H17B H 0.2142 0.9855 1.0516 0.040 Uiso 1 calc R
C10 C 0.1714(3) 1.0028(2) 0.88971(12) 0.0289(7) Uani 1 d .
H10 H 0.0811 0.9843 0.8989 0.035 Uiso 1 calc R
C6 C 0.3103(4) 1.0506(3) 0.69367(14) 0.0447(9) Uani 1 d .
C16 C 0.2546(3) 0.9689(2) 0.94929(14) 0.0257(6) Uani 1 d .
C9 C 0.1227(4) 0.9171(3) 0.78551(14) 0.0408(9) Uani 1 d .
C2 C 0.1874(4) 1.2244(3) 0.67574(14) 0.0479(9) Uani 1 d .
H2 H 0.1096 1.2598 0.6647 0.057 Uiso 1 calc R
C1 C 0.1972(3) 1.1038(3) 0.67633(14) 0.0411(8) Uani 1 d .
H1 H 0.1264 1.0580 0.6648 0.049 Uiso 1 calc R
C4 C 0.4036(5) 1.2405(5) 0.70659(18) 0.0787(16) Uani 1 d .
H4 H 0.4748 1.2873 0.7159 0.094 Uiso 1 calc R
C5 C 0.4146(4) 1.1202(4) 0.70858(16) 0.0632(12) Uani 1 d .
H5 H 0.4926 1.0857 0.7200 0.076 Uiso 1 calc R
C3 C 0.2897(5) 1.2915(4) 0.69110(17) 0.0685(13) Uani 1 d .
H3 H 0.2823 1.3732 0.6911 0.082 Uiso 1 calc R
C11 C 0.1899(4) 1.1356(3) 0.88370(18) 0.0374(8) Uani 1 d .
H11B H 0.110(3) 1.177(3) 0.8848(13) 0.031(8) Uiso 1 d .
H11A H 0.215(3) 1.151(3) 0.8465(18) 0.039(10) Uiso 1 d .
C14 C 0.3667(3) 1.0594(2) 0.94646(14) 0.0307(7) Uani 1 d .
C18 C 0.1940(4) 1.1498(3) 1.00540(17) 0.0424(9) Uani 1 d .
H18A H 0.117(4) 1.189(3) 1.0014(17) 0.054(11) Uiso 1 d .
H18B H 0.242(4) 1.181(3) 1.044(2) 0.067(11) Uiso 1 d .
C12 C 0.2758(3) 1.1647(3) 0.94298(16) 0.0373(8) Uani 1 d .
H12 H 0.322(3) 1.240(2) 0.9381(12) 0.029(7) Uiso 1 d .
C15 C 0.4503(3) 1.0589(3) 1.00852(14) 0.0374(8) Uani 1 d .
H15C H 0.5178 1.1159 1.0035 0.045 Uiso 1 calc R
H15B H 0.4871 0.9821 1.0144 0.045 Uiso 1 calc R
H15A H 0.3990 1.0785 1.0470 0.045 Uiso 1 calc R
C7 C 0.1771(4) 0.8531(3) 0.72666(15) 0.0499(10) Uani 1 d .
C13 C 0.4540(3) 1.0471(3) 0.88636(15) 0.0412(9) Uani 1 d .
H13C H 0.5204 1.1057 0.8885 0.049 Uiso 1 calc R
H13B H 0.4050 1.0576 0.8460 0.049 Uiso 1 calc R
H13A H 0.4921 0.9700 0.8864 0.049 Uiso 1 calc R
C23 C 0.2288(4) 0.4781(3) 0.86554(18) 0.0622(12) Uani 1 d .
H23A H 0.2734 0.4516 0.8262 0.075 Uiso 1 calc R
H23B H 0.1488 0.5138 0.8527 0.075 Uiso 1 calc R
H23C H 0.2121 0.4122 0.8944 0.075 Uiso 1 calc R
C8 C 0.1391(8) 0.7286(4) 0.7201(3) 0.0821(17) Uani 1 d .
H8A H 0.204(4) 0.691(4) 0.705(2) 0.070(16) Uiso 1 d .
H8B H 0.082(4) 0.701(4) 0.755(2) 0.068(13) Uiso 1 d .
N2 N 0.2474(2) 0.61026(18) 0.96314(11) 0.0294(6) Uani 1 d .
N1 N 0.0802(4) 0.8168(3) 0.67794(14) 0.0749(12) Uani 1 d .
H1N H 0.0267 0.8348 0.6467 0.090 Uiso 1 calc R
O3 O 0.1083(2) 0.73452(18) 0.89445(11) 0.0482(6) Uani 1 d .
O4 O 0.1019(2) 0.75238(18) 1.01640(11) 0.0457(6) Uani 1 d .
O2 O 0.21382(19) 0.94289(16) 0.82970(9) 0.0329(5) Uani 1 d .
O1 O 0.0123(3) 0.9408(2) 0.79080(11) 0.0508(6) Uani 1 d .
S2 S 0.17454(8) 0.73531(6) 0.95695(4) 0.0326(2) Uani 1 d .
S1 S 0.32893(12) 0.89717(9) 0.69686(4) 0.0614(3) Uani 1 d .

loop_
_atom_site_aniso_label
_atom_site_aniso_U_11
_atom_site_aniso_U_22
_atom_site_aniso_U_33
_atom_site_aniso_U_23
_atom_site_aniso_U_13
_atom_site_aniso_U_12
C21 0.041(2) 0.0415(18) 0.065(2) 0.0160(16) -0.009(2) -0.0043(17)
C20 0.0359(19) 0.0292(15) 0.0347(15) 0.0017(13) -0.0074(14) 0.0008(15)
C22 0.053(2) 0.0355(18) 0.0416(18) -0.0062(14) 0.0083(17) 0.0042(18)
C19 0.0271(19) 0.0253(15) 0.0305(15) -0.0001(12) -0.0003(14) 0.0017(12)
C17 0.037(2) 0.0310(16) 0.0316(15) 0.0024(12) 0.0010(15) 0.0033(16)
C10 0.038(2) 0.0246(15) 0.0242(14) -0.0003(12) -0.0074(15) 0.0062(15)
C6 0.040(2) 0.071(2) 0.0228(15) 0.0015(15) 0.0024(16) 0.004(2)
C16 0.0285(17) 0.0235(14) 0.0252(16) 0.0009(12) -0.0034(14) 0.0022(13)
C9 0.061(3) 0.0294(17) 0.0317(18) 0.0015(14) -0.0147(17) -0.0071(18)
C2 0.055(2) 0.050(2) 0.0384(18) 0.0070(15) 0.0003(18) -0.006(2)
C1 0.037(2) 0.051(2) 0.0349(17) 0.0020(15) -0.0014(15) -0.0029(18)
C4 0.078(4) 0.115(5) 0.043(2) 0.022(3) -0.017(2) -0.055(3)
C5 0.045(3) 0.110(4) 0.035(2) 0.021(2) -0.0011(17) -0.011(3)
C3 0.107(4) 0.060(3) 0.039(2) 0.0097(18) -0.009(2) -0.024(3)
C11 0.051(3) 0.0289(17) 0.0325(19) 0.0048(15) -0.0071(18) 0.0065(18)
C14 0.037(2) 0.0241(15) 0.0314(15) 0.0047(13) -0.0039(13) -0.0038(13)
C18 0.059(3) 0.0286(17) 0.039(2) -0.0050(14) -0.0014(19) 0.0118(19)
C12 0.051(3) 0.0230(16) 0.0378(19) 0.0013(14) -0.0049(16) -0.0015(15)
C15 0.039(2) 0.0321(18) 0.0413(17) 0.0008(14) -0.0097(15) -0.0103(15)
C7 0.078(3) 0.0394(19) 0.0328(17) -0.0041(14) -0.013(2) 0.005(2)
C13 0.047(2) 0.0367(19) 0.0404(18) 0.0016(15) 0.0041(16) -0.0119(16)
C23 0.097(4) 0.041(2) 0.049(2) -0.0190(16) -0.009(2) 0.000(2)
C8 0.141(6) 0.047(3) 0.058(3) -0.016(2) -0.013(3) -0.002(3)
N2 0.0332(15) 0.0218(11) 0.0334(14) 0.0007(11) -0.0026(11) 0.0029(11)
N1 0.121(3) 0.058(2) 0.0463(19) -0.0067(15) -0.046(2) -0.012(2)
O3 0.0461(15) 0.0382(13) 0.0604(14) 0.0139(11) -0.0279(11) -0.0128(12)
O4 0.0393(15) 0.0327(12) 0.0651(14) 0.0049(11) 0.0211(11) 0.0012(11)
O2 0.0411(15) 0.0333(11) 0.0243(10) -0.0017(8) -0.0054(9) -0.0022(9)
O1 0.0459(18) 0.0569(16) 0.0497(15) 0.0045(11) -0.0197(12) -0.0024(14)
S2 0.0284(4) 0.0240(4) 0.0454(4) 0.0050(3) -0.0053(4) -0.0007(3)
S1 0.0731(7) 0.0731(7) 0.0381(4) -0.0071(5) -0.0027(5) 0.0316(6)

loop_
_atom_type_symbol
_atom_type_description
_atom_type_scat_dispersion_real
_atom_type_scat_dispersion_imag
_atom_type_scat_source
C C 0.0020 0.0020 'International Tables Vol C Tables 4.2.6.8 and 6.1.1.4'
H H 0.0000 0.0000 'International Tables Vol C Tables 4.2.6.8 and 6.1.1.4'
N N 0.0040 0.0030 'International Tables Vol C Tables 4.2.6.8 and 6.1.1.4'
O O 0.0080 0.0060 'International Tables Vol C Tables 4.2.6.8 and 6.1.1.4'
S S 0.1100 0.1240 'International Tables Vol C Tables 4.2.6.8 and 6.1.1.4'

loop_
_geom_angle_atom_site_label_1
_geom_angle_atom_site_label_2
_geom_angle_atom_site_label_3
_geom_angle
N2 C20 C21 111.5(2)
N2 C22 C23 112.3(3)
C16 C19 S2 116.7(2)
C18 C17 C16 104.0(3)
O2 C10 C16 110.7(2)
O2 C10 C11 111.2(3)
C16 C10 C11 103.9(2)
C1 C6 C5 118.7(4)
C1 C6 S1 122.9(3)
C5 C6 S1 118.4(3)
C19 C16 C10 117.0(2)
C19 C16 C17 115.6(2)
C10 C16 C17 103.6(2)
C19 C16 C14 114.5(2)
C10 C16 C14 103.4(2)
C17 C16 C14 100.7(2)
O1 C9 O2 125.7(3)
O1 C9 C7 123.3(3)
O2 C9 C7 111.0(4)
C3 C2 C1 120.3(4)
C6 C1 C2 120.4(3)
C3 C4 C5 120.4(4)
C4 C5 C6 120.0(4)
C2 C3 C4 120.1(4)
C12 C11 C10 103.2(2)
C13 C14 C15 107.6(3)
C13 C14 C12 114.2(2)
C15 C14 C12 113.4(2)
C13 C14 C16 114.7(2)
C15 C14 C16 113.5(2)
C12 C14 C16 93.2(2)
C12 C18 C17 102.5(3)
C18 C12 C11 106.5(3)
C18 C12 C14 102.9(2)
C11 C12 C14 103.2(3)
N1 C7 C8 58.9(3)
N1 C7 C9 113.5(4)
C8 C7 C9 115.8(4)
N1 C7 S1 118.4(3)
C8 C7 S1 118.9(4)
C9 C7 S1 117.9(3)
N1 C8 C7 60.1(3)
C20 N2 C22 117.0(2)
C20 N2 S2 115.86(18)
C22 N2 S2 116.16(19)
C8 N1 C7 61.0(3)
C9 O2 C10 115.8(3)
O4 S2 O3 118.29(15)
O4 S2 N2 107.85(12)
O3 S2 N2 106.77(13)
O4 S2 C19 108.74(14)
O3 S2 C19 108.81(14)
N2 S2 C19 105.66(13)
C6 S1 C7 101.25(17)

loop_
_geom_bond_atom_site_label_1
_geom_bond_atom_site_label_2
_geom_bond_distance
C21 C20 1.521(4)
C20 N2 1.479(3)
C22 N2 1.482(4)
C22 C23 1.517(5)
C19 C16 1.520(3)
C19 S2 1.779(3)
C17 C18 1.552(4)
C17 C16 1.553(4)
C10 O2 1.460(3)
C10 C16 1.535(4)
C10 C11 1.540(4)
C6 C1 1.381(5)
C6 C5 1.389(5)
C6 S1 1.772(4)
C16 C14 1.571(4)
C9 O1 1.197(4)
C9 O2 1.340(4)
C9 C7 1.507(5)
C2 C3 1.359(6)
C2 C1 1.386(5)
C4 C3 1.368(6)
C4 C5 1.384(6)
C11 C12 1.534(5)
C14 C13 1.526(4)
C14 C15 1.528(4)
C14 C12 1.542(4)
C18 C12 1.533(5)
C7 N1 1.474(5)
C7 C8 1.489(6)
C7 S1 1.778(5)
C8 N1 1.457(6)
N2 S2 1.631(2)
O3 S2 1.438(2)
O4 S2 1.434(2)

loop_
_geom_torsion_atom_site_label_1
_geom_torsion_atom_site_label_2
_geom_torsion_atom_site_label_3
_geom_torsion_atom_site_label_4
_geom_torsion
S2 C19 C16 C10 -58.7(3)
S2 C19 C16 C17 63.7(3)
S2 C19 C16 C14 -179.87(19)
O2 C10 C16 C19 -38.7(4)
C11 C10 C16 C19 -158.2(3)
O2 C10 C16 C17 -167.2(2)
C11 C10 C16 C17 73.4(3)
O2 C10 C16 C14 88.1(3)
C11 C10 C16 C14 -31.3(3)
C18 C17 C16 C19 158.9(3)
C18 C17 C16 C10 -71.8(3)
C18 C17 C16 C14 35.0(3)
C5 C6 C1 C2 -1.8(4)
S1 C6 C1 C2 178.9(2)
C3 C2 C1 C6 1.2(4)
C3 C4 C5 C6 1.2(6)
C1 C6 C5 C4 0.7(5)
S1 C6 C5 C4 180.0(3)
C1 C2 C3 C4 0.7(5)
C5 C4 C3 C2 -1.8(6)
O2 C10 C11 C12 -122.3(3)
C16 C10 C11 C12 -3.2(4)
C19 C16 C14 C13 61.8(3)
C10 C16 C14 C13 -66.6(3)
C17 C16 C14 C13 -173.5(2)
C19 C16 C14 C15 -62.5(3)
C10 C16 C14 C15 169.1(2)
C17 C16 C14 C15 62.2(3)
C19 C16 C14 C12 -179.7(2)
C10 C16 C14 C12 51.9(2)
C17 C16 C14 C12 -55.0(2)
C16 C17 C18 C12 0.3(4)
C17 C18 C12 C11 71.7(3)
C17 C18 C12 C14 -36.5(4)
C10 C11 C12 C18 -70.5(3)
C10 C11 C12 C14 37.4(4)
C13 C14 C12 C18 175.5(3)
C15 C14 C12 C18 -60.8(3)
C16 C14 C12 C18 56.6(3)
C13 C14 C12 C11 64.8(3)
C15 C14 C12 C11 -171.5(3)
C16 C14 C12 C11 -54.1(3)
O1 C9 C7 N1 -3.2(4)
O2 C9 C7 N1 176.9(3)
O1 C9 C7 C8 -68.7(5)
O2 C9 C7 C8 111.4(4)
O1 C9 C7 S1 141.6(3)
O2 C9 C7 S1 -38.3(3)
C9 C7 C8 N1 103.1(4)
S1 C7 C8 N1 -107.6(3)
C21 C20 N2 C22 -67.4(4)
C21 C20 N2 S2 149.7(2)
C23 C22 N2 C20 118.9(3)
C23 C22 N2 S2 -98.4(3)
C9 C7 N1 C8 -106.9(4)
S1 C7 N1 C8 108.4(4)
O1 C9 O2 C10 1.5(4)
C7 C9 O2 C10 -178.6(2)
C16 C10 O2 C9 148.3(3)
C11 C10 O2 C9 -96.8(3)
C20 N2 S2 O4 -47.1(3)
C22 N2 S2 O4 169.8(2)
C20 N2 S2 O3 -175.2(2)
C22 N2 S2 O3 41.7(3)
C20 N2 S2 C19 69.1(2)
C22 N2 S2 C19 -74.1(2)
C16 C19 S2 O4 -63.2(3)
C16 C19 S2 O3 66.9(3)
C16 C19 S2 N2 -178.8(2)
C1 C6 S1 C7 -35.8(3)
C5 C6 S1 C7 144.9(3)
N1 C7 S1 C6 95.8(3)
C8 C7 S1 C6 164.0(3)
C9 C7 S1 C6 -47.3(3)
